data_9010897
loop_
_publ_author_name
'Gatta, G. D.'
'Rinaldi, R.'
'Knight, K. S.'
'Molin, G.'
'Artioli, G.'

_publ_section_title
;
 High temperature structural and thermoelastic behaviour of mantle
 orthopyroxene: an in situ neutron powder diffraction study
 Sample: T = 975 C
;
_journal_name_full 'Physics and Chemistry of Minerals'
_journal_page_first 185
_journal_page_last 200
_journal_paper_doi 10.1007/s00269-006-0138-2
_journal_volume 34
_journal_year 2007
_chemical_formula_sum 'Al0.03 Fe0.15 Mg1.82 O6 Si1.97'
_chemical_name_mineral Enstatite
_space_group_IT_number 61
_symmetry_space_group_name_Hall '-P 2ac 2ab'
_symmetry_space_group_name_H-M 'P b c a'
_cell_angle_alpha 90
_cell_angle_beta 90
_cell_angle_gamma 90
_cell_length_a 18.3995
_cell_length_b 8.9329
_cell_length_c 5.2519
_cell_formula_units_Z 8
_cell_volume 863.207
_database_code_amcsd 0009067
_diffrn_ambient_temperature 1248.15
_exptl_crystal_density_diffrn 3.151
_cod_original_formula_sum 'Mg1.82 Fe.15 Si1.97 Al.03 O6'
_cod_database_code 9010897

loop_
_space_group_symop_operation_xyz
x,y,z
x,1/2-y,1/2+z
-x,1/2+y,1/2-z
1/2-x,1/2+y,z
1/2+x,1/2-y,-z
1/2+x,y,1/2-z
1/2-x,-y,1/2+z
-x,-y,-z

loop_
_atom_site_label
_atom_site_fract_x
_atom_site_fract_y
_atom_site_fract_z
_atom_site_occupancy
_atom_site_U_iso_or_equiv
MgM1 0.38030 0.65200 0.88210 0.92700 0.03589
FeM1 0.38030 0.65200 0.88210 0.06300 0.03589
MgM2 0.37430 0.48520 0.36170 0.89300 0.03947
FeM2 0.37430 0.48520 0.36170 0.08700 0.03947
SiA 0.27070 0.34720 0.05900 1.00000 0.01273
SiB 0.47440 0.33760 0.77910 0.97000 0.01273
AlB 0.47440 0.33760 0.77910 0.03000 0.01273
O1A 0.18490 0.34080 0.04710 1.00000 0.01450
O1B 0.56220 0.34090 0.78900 1.00000 0.01450
O2A 0.31040 0.50580 0.04460 1.00000 0.01450
O2B 0.43200 0.49160 0.70120 1.00000 0.01450
O3A 0.30220 0.23330 -0.17000 1.00000 0.01450
O3B 0.44940 0.20330 0.58350 1.00000 0.01450

loop_
_cod_related_entry_id
_cod_related_entry_database
_cod_related_entry_code
1 AMCSD 0009067
